data_2200038
loop_
_publ_author_name
'Howie, R. Alan'
'Skakle, Janet M. S.'
'Wardell, Solange M. S. V.'

_publ_section_title
;
 Redetermination of 2-(naphthalen-2-yloxy)ethanoic acid
;
_journal_issue 1
_journal_name_full 'Acta Crystallographica Section E'
_journal_page_first o72
_journal_page_last o74
_journal_paper_doi 10.1107/S1600536800020080
_journal_volume 57
_journal_year 2001
_chemical_formula_moiety 'C12 H10 O3'
_chemical_formula_sum 'C12 H10 O3'
_chemical_formula_weight 202.20
_chemical_name_common '2-Naphthyloxyacetic acid'
_chemical_name_systematic
;
2-Naphthalenyloxyethanoic acid
;
_space_group_IT_number 14
_symmetry_cell_setting monoclinic
_symmetry_space_group_name_Hall '-P 2yn'
_symmetry_space_group_name_H-M 'P 1 21/n 1'
_audit_creation_method SHELXL-97
_cell_angle_alpha 90.00
_cell_angle_beta 116.507(2)
_cell_angle_gamma 90.00
_cell_formula_units_Z 4
_cell_length_a 12.3112(10)
_cell_length_b 6.8401(5)
_cell_length_c 13.1658(10)
_cell_measurement_reflns_used 1594
_cell_measurement_temperature 295(2)
_cell_measurement_theta_max 25.5
_cell_measurement_theta_min 3.0
_cell_volume 992.14(13)
_computing_cell_refinement 'SAINT (Bruker, 1999)'
_computing_data_collection 'SMART (Bruker, 1999)'
_computing_data_reduction SAINT
_computing_molecular_graphics 'ORTEP-3 (Farrugia, 1997)'
_computing_publication_material SHELXL97
_computing_structure_refinement 'SHELXL97 (Sheldrick, 1997)'
_computing_structure_solution 'SHELXS97 (Sheldrick, 1990)'
_diffrn_ambient_temperature 295(2)
_diffrn_measured_fraction_theta_full .990
_diffrn_measured_fraction_theta_max .990
_diffrn_measurement_device_type 'Bruker SMART 1000 CCD'
_diffrn_measurement_method '\f and \w'
_diffrn_radiation_monochromator graphite
_diffrn_radiation_source 'fine-focus sealed tube'
_diffrn_radiation_type MoK\a
_diffrn_radiation_wavelength .71073
_diffrn_reflns_av_R_equivalents .043
_diffrn_reflns_av_sigmaI/netI .070
_diffrn_reflns_limit_h_max 15
_diffrn_reflns_limit_h_min -18
_diffrn_reflns_limit_k_max 9
_diffrn_reflns_limit_k_min -10
_diffrn_reflns_limit_l_max 16
_diffrn_reflns_limit_l_min -19
_diffrn_reflns_number 9994
_diffrn_reflns_theta_full 32.53
_diffrn_reflns_theta_max 32.5
_diffrn_reflns_theta_min 3.0
_diffrn_standards_decay_% none
_diffrn_standards_interval_time 0
_diffrn_standards_number 0
_exptl_absorpt_coefficient_mu .10
_exptl_absorpt_correction_T_max .997
_exptl_absorpt_correction_T_min .782
_exptl_absorpt_correction_type multi-scan
_exptl_absorpt_process_details '(SADABS; Bruker, 1999)'
_exptl_crystal_colour colourless
_exptl_crystal_density_diffrn 1.354
_exptl_crystal_density_method 'not measured'
_exptl_crystal_description needle
_exptl_crystal_F_000 424
_exptl_crystal_size_max .60
_exptl_crystal_size_mid .10
_exptl_crystal_size_min .03
_refine_diff_density_max .18
_refine_diff_density_min -.20
_refine_ls_extinction_method none
_refine_ls_goodness_of_fit_ref .82
_refine_ls_hydrogen_treatment mixed
_refine_ls_matrix_type full
_refine_ls_number_parameters 140
_refine_ls_number_reflns 3577
_refine_ls_number_restraints 0
_refine_ls_restrained_S_all .82
_refine_ls_R_factor_all .131
_refine_ls_R_factor_gt .049
_refine_ls_shift/su_max <0.001
_refine_ls_shift/su_mean <0.001
_refine_ls_structure_factor_coef Fsqd
_refine_ls_weighting_details 'calc w = 1/[\s^2^(Fo^2^)+(0.0590P)^2^] where P = (Fo^2^+2Fc^2^)/3'
_refine_ls_weighting_scheme calc
_refine_ls_wR_factor_ref .126
_reflns_number_gt 1511
_reflns_number_total 3577
_reflns_threshold_expression I>2\s(I)
_cod_data_source_file cf6027.cif
_cod_data_source_block I
_cod_original_sg_symbol_H-M 'P 21/n'
_cod_database_code 2200038
_cod_database_fobs_code 2200038

loop_
_symmetry_equiv_pos_as_xyz
'x, y, z'
'x+1/2, -y+1/2, z+1/2'
'-x, -y, -z'
'-x-1/2, y-1/2, -z-1/2'

loop_
_atom_site_label
_atom_site_fract_x
_atom_site_fract_y
_atom_site_fract_z
_atom_site_U_iso_or_equiv
_atom_site_adp_type
_atom_site_calc_flag
_atom_site_refinement_flags
_atom_site_occupancy
_atom_site_disorder_assembly
_atom_site_disorder_group
_atom_site_type_symbol
C1 .79229(12) .19222(19) .02361(12) .0404(3) Uani d . 1 . . C
C2 .71463(13) .27454(19) -.07653(11) .0413(3) Uani d . 1 . . C
H2 .7021 .2159 -.1446 .050 Uiso calc R 1 . . H
C3 .65258(12) .44997(19) -.07742(11) .0365(3) Uani d . 1 . . C
C4 .57137(13) .5404(2) -.17977(12) .0444(4) Uani d . 1 . . C
H4 .5581 .4842 -.2487 .053 Uiso calc R 1 . . H
C5 .51216(14) .7081(2) -.17937(13) .0542(4) Uani d . 1 . . C
H5 .4585 .7649 -.2476 .065 Uiso calc R 1 . . H
C6 .53180(16) .7949(2) -.07700(14) .0621(5) Uani d . 1 . . C
H6 .4911 .9096 -.0772 .074 Uiso calc R 1 . . H
C7 .61011(14) .7133(2) .02353(13) .0547(4) Uani d . 1 . . C
H7 .6226 .7737 .0912 .066 Uiso calc R 1 . . H
C8 .67273(12) .53836(19) .02683(11) .0401(3) Uani d . 1 . . C
C9 .75357(13) .4456(2) .12874(12) .0463(4) Uani d . 1 . . C
H9 .7670 .5009 .1979 .056 Uiso calc R 1 . . H
C10 .81189(13) .2779(2) .12773(12) .0462(4) Uani d . 1 . . C
H10 .8648 .2195 .1957 .055 Uiso calc R 1 . . H
O1 .85899(9) .02366(14) .03510(8) .0512(3) Uani d . 1 . . O
C11 .83497(13) -.07882(19) -.06582(12) .0442(4) Uani d . 1 . . C
H11A .8549 .0023 -.1156 .053 Uiso calc R 1 . . H
H11B .7496 -.1125 -.1052 .053 Uiso calc R 1 . . H
C12 .91077(13) -.2611(2) -.03524(12) .0408(3) Uani d . 1 . . C
O2 .97923(10) -.30728(14) .06142(9) .0534(3) Uani d . 1 . . O
O3 .89432(10) -.36239(16) -.12538(9) .0535(3) Uani d . 1 . . O
H3A .9313(17) -.474(3) -.1063(14) .082(6) Uiso d . 1 . . H

loop_
_atom_site_aniso_label
_atom_site_aniso_U_11
_atom_site_aniso_U_22
_atom_site_aniso_U_33
_atom_site_aniso_U_12
_atom_site_aniso_U_13
_atom_site_aniso_U_23
C1 .0427(8) .0345(7) .0431(8) .0062(6) .0183(7) -.0015(6)
C2 .0468(9) .0393(8) .0367(8) .0031(6) .0176(6) -.0057(6)
C3 .0360(8) .0359(7) .0368(8) -.0003(6) .0156(6) -.0009(6)
C4 .0426(9) .0493(9) .0382(8) .0038(7) .0152(7) -.0018(6)
C5 .0525(10) .0589(10) .0456(9) .0187(8) .0168(7) .0071(8)
C6 .0688(11) .0550(10) .0602(11) .0270(8) .0268(9) .0015(8)
C7 .0633(11) .0528(9) .0463(9) .0142(8) .0228(8) -.0078(7)
C8 .0412(8) .0389(8) .0402(8) .0023(6) .0182(6) -.0038(6)
C9 .0506(9) .0513(9) .0343(8) .0061(7) .0164(7) -.0073(7)
C10 .0496(9) .0481(9) .0359(8) .0095(7) .0147(7) .0011(6)
O1 .0616(7) .0423(6) .0417(6) .0171(5) .0160(5) -.0024(4)
C11 .0495(9) .0382(8) .0432(8) .0070(6) .0192(7) -.0029(6)
C12 .0445(8) .0347(7) .0455(9) .0007(6) .0221(7) -.0012(7)
O2 .0659(7) .0442(6) .0445(6) .0159(5) .0197(6) .0005(5)
O3 .0696(8) .0418(6) .0450(6) .0141(5) .0218(5) -.0027(5)

loop_
_atom_type_symbol
_atom_type_description
_atom_type_scat_dispersion_real
_atom_type_scat_dispersion_imag
_atom_type_scat_source
C C .0033 .0016 'International Tables Vol C Tables 4.2.6.8 and 6.1.1.4'
H H .0000 .0000 'International Tables Vol C Tables 4.2.6.8 and 6.1.1.4'
O O .0106 .0060 'International Tables Vol C Tables 4.2.6.8 and 6.1.1.4'

loop_
_geom_angle_atom_site_label_1
_geom_angle_atom_site_label_2
_geom_angle_atom_site_label_3
_geom_angle
_geom_angle_publ_flag
C2 C1 O1 125.30(12) ?
C2 C1 C10 120.84(12) ?
O1 C1 C10 113.86(12) ?
C1 C2 C3 120.10(12) ?
C1 C2 H2 119.9 ?
C3 C2 H2 119.9 ?
C4 C3 C8 118.73(12) ?
C4 C3 C2 121.80(12) ?
C8 C3 C2 119.46(12) ?
C5 C4 C3 121.18(13) ?
C5 C4 H4 119.4 ?
C3 C4 H4 119.4 ?
C4 C5 C6 120.11(14) ?
C4 C5 H5 119.9 ?
C6 C5 H5 119.9 ?
C7 C6 C5 120.54(14) ?
C7 C6 H6 119.7 ?
C5 C6 H6 119.7 ?
C6 C7 C8 121.12(13) ?
C6 C7 H7 119.4 ?
C8 C7 H7 119.4 ?
C7 C8 C9 123.49(12) ?
C7 C8 C3 118.31(12) ?
C9 C8 C3 118.19(12) ?
C10 C9 C8 121.41(12) ?
C10 C9 H9 119.3 ?
C8 C9 H9 119.3 ?
C9 C10 C1 119.98(13) ?
C9 C10 H10 120.0 ?
C1 C10 H10 120.0 ?
C1 O1 C11 116.48(10) ?
O1 C11 C12 108.42(11) ?
O1 C11 H11A 110.0 ?
C12 C11 H11A 110.0 ?
O1 C11 H11B 110.0 ?
C12 C11 H11B 110.0 ?
H11A C11 H11B 108.4 ?
O2 C12 O3 124.52(13) ?
O2 C12 C11 123.74(12) ?
O3 C12 C11 111.74(13) ?
C12 O3 H3A 110.8(11) yes

loop_
_geom_bond_atom_site_label_1
_geom_bond_atom_site_label_2
_geom_bond_site_symmetry_2
_geom_bond_distance
_geom_bond_publ_flag
C1 C2 . 1.3580(19) yes
C1 O1 . 1.3840(16) yes
C1 C10 . 1.4091(18) yes
C2 C3 . 1.4197(18) yes
C2 H2 . .930 ?
C3 C4 . 1.4125(18) yes
C3 C8 . 1.4167(17) yes
C4 C5 . 1.361(2) yes
C4 H4 . .930 ?
C5 C6 . 1.392(2) yes
C5 H5 . .930 ?
C6 C7 . 1.362(2) yes
C6 H6 . .930 ?
C7 C8 . 1.4135(19) yes
C7 H7 . .930 ?
C8 C9 . 1.4146(19) yes
C9 C10 . 1.3568(19) yes
C9 H9 . .930 ?
C10 H10 . .930 ?
O1 C11 . 1.4118(15) ?
C11 C12 . 1.5005(19) ?
C11 H11A . .970 ?
C11 H11B . .970 ?
C12 O2 . 1.2134(15) ?
C12 O3 . 1.3097(16) ?
O3 H3A . .87(2) yes

loop_
_geom_hbond_atom_site_label_D
_geom_hbond_atom_site_label_H
_geom_hbond_atom_site_label_A
_geom_hbond_site_symmetry_A
_geom_hbond_distance_DH
_geom_hbond_distance_HA
_geom_hbond_distance_DA
_geom_hbond_angle_DHA
O3 H3A O2 3_745 .87(2) 1.79(2) 2.6586(14) 174.6(18)
C5 H5 O2 2_454 .93 2.65 3.3220(19) 129.3

loop_
_geom_torsion_atom_site_label_1
_geom_torsion_atom_site_label_2
_geom_torsion_atom_site_label_3
_geom_torsion_atom_site_label_4
_geom_torsion
_geom_torsion_publ_flag
O1 C1 C2 C3 -179.00(12) ?
C10 C1 C2 C3 .5(2) ?
C1 C2 C3 C4 179.82(13) ?
C1 C2 C3 C8 .2(2) ?
C8 C3 C4 C5 -.6(2) ?
C2 C3 C4 C5 179.76(14) ?
C3 C4 C5 C6 .6(2) ?
C4 C5 C6 C7 .0(3) ?
C5 C6 C7 C8 -.4(3) ?
C6 C7 C8 C9 -178.97(15) ?
C6 C7 C8 C3 .4(2) ?
C4 C3 C8 C7 .2(2) ?
C2 C3 C8 C7 179.79(13) ?
C4 C3 C8 C9 179.54(12) ?
C2 C3 C8 C9 -.84(19) ?
C7 C8 C9 C10 -179.87(14) ?
C3 C8 C9 C10 .8(2) ?
C8 C9 C10 C1 -.1(2) ?
C2 C1 C10 C9 -.5(2) ?
O1 C1 C10 C9 179.00(13) ?
C2 C1 O1 C11 -6.1(2) yes
C10 C1 O1 C11 174.35(12) yes
C1 O1 C11 C12 -177.02(11) yes
O1 C11 C12 O2 .55(19) yes
O1 C11 C12 O3 -179.07(11) yes

loop_
_cod_related_entry_id
_cod_related_entry_database
_cod_related_entry_code
1 ChemSpider 8115
